data_7016667
loop_
_publ_author_name
'Brandi-Blanco, Pilar'
'Miguel, Pablo J Sanz'
'Lippert, Bernhard'

_publ_section_title
;
 Coordination of two different metal ions as reason for N-chirality in
 \m-amide complexes.
;
_journal_issue 40
_journal_name_full 'Dalton transactions (Cambridge, England : 2003)'
_journal_page_first 10316
_journal_page_last 10318
_journal_paper_doi 10.1039/c1dt10585j
_journal_volume 40
_journal_year 2011
_chemical_formula_moiety 'C12 H30 N10 Pd2 Pt, 2(N O3), 3(H2 O)'
_chemical_formula_sum 'C12 H36 N12 O9 Pd2 Pt'
_chemical_formula_weight 900.42
_chemical_name_systematic
;
?
;
_space_group_IT_number 15
_symmetry_cell_setting monoclinic
_symmetry_space_group_name_Hall '-C 2yc'
_symmetry_space_group_name_H-M 'C 1 2/c 1'
_atom_sites_solution_hydrogens geom
_atom_sites_solution_primary direct
_atom_sites_solution_secondary difmap
_audit_creation_date 2011-04-01T11:22:59-00:00
_audit_creation_method 'WinGX routine CIF_UPDATE'
_cell_angle_alpha 90
_cell_angle_beta 94.729(5)
_cell_angle_gamma 90
_cell_formula_units_Z 8
_cell_length_a 20.0711(10)
_cell_length_b 18.8743(10)
_cell_length_c 14.5114(8)
_cell_measurement_reflns_used 6511
_cell_measurement_temperature 150(2)
_cell_measurement_theta_max 29.1206
_cell_measurement_theta_min 2.3776
_cell_volume 5478.6(5)
_computing_cell_refinement 'CrysAlis RED (Oxford Diffraction, 2010)'
_computing_data_collection 'CrysAlis CCD (Oxford Diffraction, 2010)'
_computing_data_reduction 'CrysAlis RED (Oxford Diffraction, 2010)'
_computing_structure_refinement 'SHELXL-97 (Sheldrick, 1997)'
_computing_structure_solution 'SHELXS-97 (Sheldrick, 1990)'
_diffrn_ambient_temperature 150(2)
_diffrn_measured_fraction_theta_full 0.996
_diffrn_measured_fraction_theta_max 0.85
_diffrn_measurement_device_type 'Xcalibur, Sapphire3'
_diffrn_measurement_method '\w scans'
_diffrn_radiation_monochromator graphite
_diffrn_radiation_type MoK\a
_diffrn_radiation_wavelength 0.71073
_diffrn_reflns_av_R_equivalents 0.0427
_diffrn_reflns_av_unetI/netI 0.0741
_diffrn_reflns_limit_h_max 25
_diffrn_reflns_limit_h_min -24
_diffrn_reflns_limit_k_max 25
_diffrn_reflns_limit_k_min -20
_diffrn_reflns_limit_l_max 18
_diffrn_reflns_limit_l_min -18
_diffrn_reflns_number 12745
_diffrn_reflns_theta_full 25
_diffrn_reflns_theta_max 29.16
_diffrn_reflns_theta_min 2.58
_exptl_absorpt_coefficient_mu 6.455
_exptl_absorpt_correction_T_max 0.275
_exptl_absorpt_correction_T_min 0.112
_exptl_absorpt_correction_type multi-scan
_exptl_absorpt_process_details sadabs
_exptl_crystal_colour yellow
_exptl_crystal_density_diffrn 2.183
_exptl_crystal_density_method 'not measured'
_exptl_crystal_description prisms
_exptl_crystal_F_000 3472
_exptl_crystal_size_max 0.3
_exptl_crystal_size_mid 0.2
_exptl_crystal_size_min 0.2
_refine_diff_density_max 2.483
_refine_diff_density_min -2.294
_refine_diff_density_rms 0.22
_refine_ls_extinction_method none
_refine_ls_goodness_of_fit_ref 0.992
_refine_ls_hydrogen_treatment constr
_refine_ls_matrix_type full
_refine_ls_number_parameters 346
_refine_ls_number_reflns 6294
_refine_ls_number_restraints 31
_refine_ls_restrained_S_all 1.007
_refine_ls_R_factor_all 0.0603
_refine_ls_R_factor_gt 0.0408
_refine_ls_shift/su_max 0.001
_refine_ls_shift/su_mean 0
_refine_ls_structure_factor_coef Fsqd
_refine_ls_weighting_details 'calc w=1/[\s^2^(Fo^2^)+(0.0387P)^2^+0.0000P] where P=(Fo^2^+2Fc^2^)/3'
_refine_ls_weighting_scheme calc
_refine_ls_wR_factor_gt 0.0827
_refine_ls_wR_factor_ref 0.0862
_reflns_number_gt 4700
_reflns_number_total 6294
_reflns_threshold_expression >2sigma(I)
_cod_data_source_file c1dt10585j.txt
_cod_data_source_block 2
_cod_original_sg_symbol_H-M C2/c
_cod_database_code 7016667

loop_
_symmetry_equiv_pos_as_xyz
'x, y, z'
'-x, y, -z+1/2'
'x+1/2, y+1/2, z'
'-x+1/2, y+1/2, -z+1/2'
'-x, -y, -z'
'x, -y, z-1/2'
'-x+1/2, -y+1/2, -z'
'x+1/2, -y+1/2, z-1/2'

loop_
_atom_site_label
_atom_site_type_symbol
_atom_site_fract_x
_atom_site_fract_y
_atom_site_fract_z
_atom_site_U_iso_or_equiv
_atom_site_adp_type
_atom_site_occupancy
_atom_site_symmetry_multiplicity
_atom_site_calc_flag
_atom_site_refinement_flags
_atom_site_disorder_assembly
_atom_site_disorder_group
Pt1 Pt 0.191949(12) 0.110571(14) 0.454788(17) 0.01431(8) Uani 1 1 d . . .
Pd1 Pd 0.04336(2) 0.14768(3) 0.52162(3) 0.01517(12) Uani 1 1 d . . .
Pd2 Pd 0.28005(2) -0.03038(3) 0.49243(3) 0.01736(12) Uani 1 1 d . . .
N11 N 0.0988(3) 0.1448(3) 0.4118(4) 0.0175(12) Uani 1 1 d . . .
H11 H 0.0798 0.1111 0.3709 0.021 Uiso 1 1 calc R . .
C12 C 0.0963(3) 0.2129(4) 0.3631(5) 0.0277(18) Uani 1 1 d . . .
H12A H 0.0523 0.2188 0.3294 0.042 Uiso 1 1 calc R . .
H12B H 0.131 0.2141 0.3194 0.042 Uiso 1 1 calc R . .
H12C H 0.1039 0.2515 0.408 0.042 Uiso 1 1 calc R . .
N21 N 0.2860(2) 0.0754(3) 0.4982(4) 0.0166(12) Uani 1 1 d . . .
H21 H 0.2951 0.0885 0.5597 0.02 Uiso 1 1 calc R . .
C22 C 0.3395(3) 0.1038(4) 0.4453(5) 0.0300(19) Uani 1 1 d . . .
H22A H 0.3829 0.0869 0.4726 0.045 Uiso 1 1 calc R . .
H22B H 0.3385 0.1557 0.447 0.045 Uiso 1 1 calc R . .
H22C H 0.3327 0.0876 0.381 0.045 Uiso 1 1 calc R . .
N31 N 0.1961(3) 0.0435(3) 0.3501(4) 0.0174(12) Uani 1 1 d . . .
N32 N 0.2313(3) -0.0183(3) 0.3666(4) 0.0172(12) Uani 1 1 d . . .
C33 C 0.2266(3) -0.0561(4) 0.2884(5) 0.0259(17) Uani 1 1 d . . .
H33A H 0.2475 -0.1006 0.2804 0.031 Uiso 1 1 calc R . .
C34 C 0.1870(3) -0.0210(4) 0.2212(5) 0.0240(17) Uani 1 1 d . . .
H34A H 0.1748 -0.0361 0.1596 0.029 Uiso 1 1 calc R . .
C35 C 0.1691(3) 0.0413(4) 0.2635(4) 0.0206(15) Uani 1 1 d . . .
H35A H 0.1414 0.0771 0.2346 0.025 Uiso 1 1 calc R . .
N41 N 0.1859(3) 0.1751(3) 0.5619(4) 0.0207(13) Uani 1 1 d . . .
N42 N 0.1247(3) 0.1868(3) 0.5947(3) 0.0157(12) Uani 1 1 d . . .
C43 C 0.1346(3) 0.2236(4) 0.6716(4) 0.0229(16) Uani 1 1 d . . .
H43A H 0.1004 0.2395 0.7079 0.027 Uiso 1 1 calc R . .
C44 C 0.2025(4) 0.2357(4) 0.6920(5) 0.0262(17) Uani 1 1 d . . .
H44A H 0.2236 0.2602 0.7437 0.031 Uiso 1 1 calc R . .
C45 C 0.2325(3) 0.2041(4) 0.6201(4) 0.0221(16) Uani 1 1 d . . .
H45A H 0.2792 0.2033 0.6134 0.026 Uiso 1 1 calc R . .
N51 N 0.3335(3) -0.0430(3) 0.6158(4) 0.0287(15) Uani 1 1 d . . .
H51A H 0.3782 -0.0362 0.609 0.034 Uiso 1 1 calc R . .
H51B H 0.3202 -0.01 0.6573 0.034 Uiso 1 1 calc R . .
C52 C 0.3226(4) -0.1151(4) 0.6510(5) 0.0314(19) Uani 1 1 d . . .
H52A H 0.2793 -0.1175 0.6789 0.038 Uiso 1 1 calc R . .
H52B H 0.3586 -0.1275 0.6991 0.038 Uiso 1 1 calc R . .
C53 C 0.3227(4) -0.1655(4) 0.5727(5) 0.0306(18) Uani 1 1 d . . .
H53A H 0.3104 -0.2135 0.593 0.037 Uiso 1 1 calc R . .
H53B H 0.3678 -0.1678 0.55 0.037 Uiso 1 1 calc R . .
N54 N 0.2733(3) -0.1403(3) 0.4977(4) 0.0222(13) Uani 1 1 d . . .
H54A H 0.2308 -0.1536 0.5098 0.027 Uiso 1 1 calc R . .
H54B H 0.2825 -0.1596 0.442 0.027 Uiso 1 1 calc R . .
N61 N -0.0400(3) 0.1090(3) 0.4497(4) 0.0190(12) Uani 1 1 d . . .
H61A H -0.0599 0.144 0.4128 0.023 Uiso 1 1 calc R . .
H61B H -0.0286 0.0723 0.4122 0.023 Uiso 1 1 calc R . .
C62 C -0.0872(3) 0.0833(4) 0.5160(5) 0.0258(17) Uani 1 1 d . . .
H62A H -0.0728 0.0365 0.541 0.031 Uiso 1 1 calc R . .
H62B H -0.1327 0.0784 0.4845 0.031 Uiso 1 1 calc R . .
C63 C -0.0876(3) 0.1362(4) 0.5922(5) 0.0282(18) Uani 1 1 d . . .
H63A H -0.1085 0.1808 0.5687 0.034 Uiso 1 1 calc R . .
H63B H -0.1137 0.1178 0.642 0.034 Uiso 1 1 calc R . .
N64 N -0.0176(3) 0.1494(3) 0.6287(4) 0.0195(13) Uani 1 1 d . . .
H64A H -0.0042 0.1152 0.6714 0.023 Uiso 1 1 calc R . .
H64B H -0.0146 0.1928 0.6576 0.023 Uiso 1 1 calc R . .
N10 N 0.6350(3) 0.2428(4) 0.6350(4) 0.0277(15) Uani 1 1 d . . .
O11 O 0.6616(3) 0.1869(3) 0.6630(4) 0.0431(16) Uani 1 1 d . . .
O12 O 0.5743(3) 0.2517(3) 0.6350(4) 0.0461(16) Uani 1 1 d . . .
O13 O 0.6702(3) 0.2911(4) 0.6076(4) 0.0484(16) Uani 1 1 d . . .
N20 N 0 -0.0268(5) 0.75 0.0221(19) Uani 1 2 d S . .
O21 O 0 -0.0931(4) 0.75 0.0276(17) Uani 1 2 d S . .
O22 O 0.0068(3) 0.0064(3) 0.6776(3) 0.0391(15) Uani 1 1 d . . .
N30 N 0.0066(9) 0.3310(6) 0.7321(8) 0.046(5) Uani 0.5 1 d PDU A -1
O31 O -0.0266(11) 0.3039(8) 0.6600(9) 0.061(6) Uani 0.5 1 d PDU A -1
O32 O 0.0203(8) 0.3995(5) 0.7363(11) 0.099(7) Uani 0.5 1 d PDU A -1
O33 O 0.0229(8) 0.2937(7) 0.8069(8) 0.029(3) Uani 0.5 1 d PDU A -1
O1W O 0.3754(3) 0.1029(3) 0.6839(4) 0.0514(17) Uani 1 1 d . . .
O2W O 0.5015(5) 0.1181(7) 0.6141(10) 0.164(5) Uani 1 1 d . . .
O3W O -0.0283(5) 0.4454(8) 0.5611(10) 0.206(7) Uani 1 1 d D . .

loop_
_atom_site_aniso_label
_atom_site_aniso_U_11
_atom_site_aniso_U_22
_atom_site_aniso_U_33
_atom_site_aniso_U_23
_atom_site_aniso_U_13
_atom_site_aniso_U_12
Pt1 0.01471(12) 0.01385(13) 0.01386(13) 0.00081(13) -0.00182(8) -0.00054(11)
Pd1 0.0150(2) 0.0151(3) 0.0151(2) 0.0028(2) -0.00045(18) 0.0003(2)
Pd2 0.0179(3) 0.0160(3) 0.0178(3) 0.0008(2) -0.00068(19) 0.0033(2)
N11 0.016(3) 0.021(3) 0.016(3) 0.001(3) -0.001(2) 0.000(2)
C12 0.025(4) 0.033(5) 0.025(4) 0.009(4) -0.001(3) 0.007(3)
N21 0.017(3) 0.012(3) 0.021(3) 0.000(3) -0.002(2) 0.002(2)
C22 0.020(4) 0.040(5) 0.030(4) 0.015(4) -0.006(3) -0.004(4)
N31 0.019(3) 0.014(3) 0.018(3) -0.005(3) -0.003(2) 0.000(2)
N32 0.017(3) 0.019(3) 0.016(3) -0.001(3) 0.002(2) -0.002(2)
C33 0.024(4) 0.026(4) 0.027(4) -0.008(4) 0.000(3) -0.001(3)
C34 0.028(4) 0.029(5) 0.015(3) -0.012(3) 0.004(3) 0.000(3)
C35 0.018(3) 0.024(4) 0.019(4) -0.002(4) -0.003(3) -0.001(3)
N41 0.023(3) 0.020(3) 0.020(3) -0.003(3) 0.001(2) -0.004(3)
N42 0.016(3) 0.012(3) 0.018(3) 0.000(3) -0.002(2) -0.001(2)
C43 0.029(4) 0.022(4) 0.018(4) -0.002(3) 0.005(3) 0.002(3)
C44 0.037(4) 0.021(4) 0.019(4) -0.010(4) -0.007(3) -0.005(3)
C45 0.017(3) 0.021(4) 0.026(4) -0.012(4) -0.008(3) 0.001(3)
N51 0.029(3) 0.025(4) 0.031(4) -0.001(3) -0.001(3) 0.008(3)
C52 0.037(4) 0.027(5) 0.029(4) 0.009(4) -0.004(3) 0.003(4)
C53 0.033(4) 0.022(4) 0.037(4) 0.002(4) 0.002(3) 0.009(3)
N54 0.030(3) 0.014(3) 0.023(3) 0.007(3) 0.006(2) 0.006(3)
N61 0.017(3) 0.018(3) 0.021(3) 0.003(3) 0.000(2) 0.000(3)
C62 0.018(4) 0.028(4) 0.031(4) 0.004(4) 0.000(3) -0.002(3)
C63 0.019(4) 0.034(5) 0.034(4) 0.001(4) 0.009(3) 0.003(3)
N64 0.020(3) 0.020(3) 0.018(3) -0.001(3) 0.000(2) 0.000(3)
N10 0.030(4) 0.037(4) 0.015(3) 0.002(3) 0.000(2) 0.007(3)
O11 0.054(4) 0.042(4) 0.033(3) 0.015(3) 0.005(3) 0.029(3)
O12 0.025(3) 0.050(4) 0.064(4) 0.019(4) 0.009(3) 0.016(3)
O13 0.041(4) 0.048(4) 0.056(4) 0.012(4) -0.001(3) -0.007(3)
N20 0.024(4) 0.020(5) 0.020(5) 0 -0.009(3) 0
O21 0.038(4) 0.018(4) 0.024(4) 0 -0.009(3) 0
O22 0.070(4) 0.022(3) 0.025(3) 0.011(3) 0.001(3) 0.010(3)
N30 0.031(8) 0.042(7) 0.066(10) -0.008(7) 0.009(7) 0.013(7)
O31 0.063(8) 0.034(8) 0.084(10) 0.015(7) -0.015(8) 0.015(6)
O32 0.090(11) 0.065(8) 0.140(10) 0.014(8) -0.012(8) 0.006(7)
O33 0.031(6) 0.024(6) 0.032(6) 0.000(6) 0.001(5) -0.006(5)
O1W 0.048(4) 0.044(4) 0.061(4) -0.010(4) 0.002(3) -0.007(3)
O2W 0.058(6) 0.167(12) 0.269(15) 0.001(10) 0.025(8) -0.024(7)
O3W 0.048(6) 0.287(18) 0.289(16) 0.134(14) 0.052(8) 0.045(9)

loop_
_atom_type_symbol
_atom_type_description
_atom_type_scat_dispersion_real
_atom_type_scat_dispersion_imag
_atom_type_scat_source
C C 0.0033 0.0016 'International Tables Vol C Tables 4.2.6.8 and 6.1.1.4'
H H 0 0 'International Tables Vol C Tables 4.2.6.8 and 6.1.1.4'
N N 0.0061 0.0033 'International Tables Vol C Tables 4.2.6.8 and 6.1.1.4'
O O 0.0106 0.006 'International Tables Vol C Tables 4.2.6.8 and 6.1.1.4'
Pd Pd -0.9988 1.0072 'International Tables Vol C Tables 4.2.6.8 and 6.1.1.4'
Pt Pt -1.7033 8.3905 'International Tables Vol C Tables 4.2.6.8 and 6.1.1.4'

loop_
_geom_angle_atom_site_label_1
_geom_angle_atom_site_label_2
_geom_angle_atom_site_label_3
_geom_angle
_geom_angle_site_symmetry_1
_geom_angle_site_symmetry_3
N31 Pt1 N41 177.9(2) . .
N31 Pt1 N11 93.6(2) . .
N41 Pt1 N11 86.0(2) . .
N31 Pt1 N21 86.2(2) . .
N41 Pt1 N21 94.2(2) . .
N11 Pt1 N21 179.7(2) . .
N31 Pt1 Pd2 62.96(16) . .
N41 Pt1 Pd2 116.30(16) . .
N11 Pt1 Pd2 142.78(17) . .
N21 Pt1 Pd2 36.96(16) . .
N42 Pd1 N11 87.1(2) . .
N42 Pd1 N61 178.9(2) . .
N11 Pd1 N61 93.9(2) . .
N42 Pd1 N64 96.0(2) . .
N11 Pd1 N64 176.9(2) . .
N61 Pd1 N64 83.0(2) . .
N21 Pd2 N32 87.0(2) . .
N21 Pd2 N51 93.1(2) . .
N32 Pd2 N51 177.1(2) . .
N21 Pd2 N54 175.5(2) . .
N32 Pd2 N54 96.8(2) . .
N51 Pd2 N54 83.2(2) . .
N21 Pd2 Pt1 38.02(15) . .
N32 Pd2 Pt1 62.11(16) . .
N51 Pd2 Pt1 119.43(18) . .
N54 Pd2 Pt1 142.57(16) . .
C12 N11 Pd1 110.9(4) . .
C12 N11 Pt1 115.0(4) . .
Pd1 N11 Pt1 108.7(2) . .
C12 N11 H11 107.3 . .
Pd1 N11 H11 107.3 . .
Pt1 N11 H11 107.3 . .
N11 C12 H12A 109.5 . .
N11 C12 H12B 109.5 . .
H12A C12 H12B 109.5 . .
N11 C12 H12C 109.5 . .
H12A C12 H12C 109.5 . .
H12B C12 H12C 109.5 . .
C22 N21 Pd2 112.7(5) . .
C22 N21 Pt1 114.5(4) . .
Pd2 N21 Pt1 105.0(2) . .
C22 N21 H21 108.1 . .
Pd2 N21 H21 108.1 . .
Pt1 N21 H21 108.1 . .
N21 C22 H22A 109.5 . .
N21 C22 H22B 109.5 . .
H22A C22 H22B 109.5 . .
N21 C22 H22C 109.5 . .
H22A C22 H22C 109.5 . .
H22B C22 H22C 109.5 . .
C35 N31 N32 107.6(5) . .
C35 N31 Pt1 134.8(5) . .
N32 N31 Pt1 117.4(4) . .
C33 N32 N31 107.8(5) . .
C33 N32 Pd2 134.7(5) . .
N31 N32 Pd2 117.4(4) . .
N32 C33 C34 109.9(7) . .
N32 C33 H33A 125 . .
C34 C33 H33A 125 . .
C33 C34 C35 104.5(6) . .
C33 C34 H34A 127.7 . .
C35 C34 H34A 127.7 . .
N31 C35 C34 110.1(7) . .
N31 C35 H35A 124.9 . .
C34 C35 H35A 124.9 . .
C45 N41 N42 108.6(5) . .
C45 N41 Pt1 131.7(5) . .
N42 N41 Pt1 119.0(4) . .
C43 N42 N41 107.5(5) . .
C43 N42 Pd1 134.5(5) . .
N41 N42 Pd1 118.0(4) . .
N42 C43 C44 110.2(6) . .
N42 C43 H43A 124.9 . .
C44 C43 H43A 124.9 . .
C45 C44 C43 104.4(6) . .
C45 C44 H44A 127.8 . .
C43 C44 H44A 127.8 . .
N41 C45 C44 109.3(6) . .
N41 C45 H45A 125.4 . .
C44 C45 H45A 125.4 . .
C52 N51 Pd2 109.4(5) . .
C52 N51 H51A 109.8 . .
Pd2 N51 H51A 109.8 . .
C52 N51 H51B 109.8 . .
Pd2 N51 H51B 109.8 . .
H51A N51 H51B 108.2 . .
N51 C52 C53 108.5(6) . .
N51 C52 H52A 110 . .
C53 C52 H52A 110 . .
N51 C52 H52B 110 . .
C53 C52 H52B 110 . .
H52A C52 H52B 108.4 . .
C52 C53 N54 108.2(6) . .
C52 C53 H53A 110.1 . .
N54 C53 H53A 110.1 . .
C52 C53 H53B 110.1 . .
N54 C53 H53B 110.1 . .
H53A C53 H53B 108.4 . .
C53 N54 Pd2 107.7(4) . .
C53 N54 H54A 110.2 . .
Pd2 N54 H54A 110.2 . .
C53 N54 H54B 110.2 . .
Pd2 N54 H54B 110.2 . .
H54A N54 H54B 108.5 . .
C62 N61 Pd1 109.1(4) . .
C62 N61 H61A 109.9 . .
Pd1 N61 H61A 109.9 . .
C62 N61 H61B 109.9 . .
Pd1 N61 H61B 109.9 . .
H61A N61 H61B 108.3 . .
N61 C62 C63 107.7(6) . .
N61 C62 H62A 110.2 . .
C63 C62 H62A 110.2 . .
N61 C62 H62B 110.2 . .
C63 C62 H62B 110.2 . .
H62A C62 H62B 108.5 . .
N64 C63 C62 108.4(6) . .
N64 C63 H63A 110 . .
C62 C63 H63A 110 . .
N64 C63 H63B 110 . .
C62 C63 H63B 110 . .
H63A C63 H63B 108.4 . .
C63 N64 Pd1 109.5(4) . .
C63 N64 H64A 109.8 . .
Pd1 N64 H64A 109.8 . .
C63 N64 H64B 109.8 . .
Pd1 N64 H64B 109.8 . .
H64A N64 H64B 108.2 . .
O12 N10 O11 121.2(7) . .
O12 N10 O13 119.4(7) . .
O11 N10 O13 119.4(7) . .
O22 N20 O22 119.2(9) . 2_556
O22 N20 O21 120.4(4) . .
O22 N20 O21 120.4(4) 2_556 .
O31 N30 O33 122.1(9) . .
O31 N30 O32 120.8(9) . .
O33 N30 O32 116.8(9) . .

loop_
_geom_bond_atom_site_label_1
_geom_bond_atom_site_label_2
_geom_bond_distance
_geom_bond_site_symmetry_2
Pt1 N31 1.985(5) .
Pt1 N41 1.987(5) .
Pt1 N11 2.027(5) .
Pt1 N21 2.051(5) .
Pt1 Pd2 3.2161(6) .
Pd1 N42 2.012(5) .
Pd1 N11 2.019(5) .
Pd1 N61 2.033(5) .
Pd1 N64 2.056(5) .
Pd2 N21 2.002(6) .
Pd2 N32 2.012(5) .
Pd2 N51 2.024(6) .
Pd2 N54 2.080(6) .
N11 C12 1.465(9) .
N11 H11 0.93 .
C12 H12A 0.98 .
C12 H12B 0.98 .
C12 H12C 0.98 .
N21 C22 1.470(8) .
N21 H21 0.93 .
C22 H22A 0.98 .
C22 H22B 0.98 .
C22 H22C 0.98 .
N31 C35 1.328(8) .
N31 N32 1.374(7) .
N32 C33 1.338(8) .
C33 C34 1.376(10) .
C33 H33A 0.95 .
C34 C35 1.387(10) .
C34 H34A 0.95 .
C35 H35A 0.95 .
N41 C45 1.327(8) .
N41 N42 1.371(7) .
N42 C43 1.316(8) .
C43 C44 1.389(9) .
C43 H43A 0.95 .
C44 C45 1.382(9) .
C44 H44A 0.95 .
C45 H45A 0.95 .
N51 C52 1.476(9) .
N51 H51A 0.92 .
N51 H51B 0.92 .
C52 C53 1.481(10) .
C52 H52A 0.99 .
C52 H52B 0.99 .
C53 N54 1.490(9) .
C53 H53A 0.99 .
C53 H53B 0.99 .
N54 H54A 0.92 .
N54 H54B 0.92 .
N61 C62 1.487(8) .
N61 H61A 0.92 .
N61 H61B 0.92 .
C62 C63 1.490(10) .
C62 H62A 0.99 .
C62 H62B 0.99 .
C63 N64 1.481(8) .
C63 H63A 0.99 .
C63 H63B 0.99 .
N64 H64A 0.92 .
N64 H64B 0.92 .
N10 O12 1.231(7) .
N10 O11 1.235(8) .
N10 O13 1.239(8) .
N20 O22 1.240(6) .
N20 O22 1.241(6) 2_556
N20 O21 1.251(10) .
N30 O31 1.299(9) .
N30 O33 1.311(8) .
N30 O32 1.322(8) .

loop_
_geom_torsion_atom_site_label_1
_geom_torsion_atom_site_label_2
_geom_torsion_atom_site_label_3
_geom_torsion_atom_site_label_4
_geom_torsion
N31 Pt1 Pd2 N21 123.6(3)
N41 Pt1 Pd2 N21 -58.5(3)
N11 Pt1 Pd2 N21 180.0(3)
N31 Pt1 Pd2 N32 -1.8(2)
N41 Pt1 Pd2 N32 176.0(2)
N11 Pt1 Pd2 N32 54.5(3)
N21 Pt1 Pd2 N32 -125.5(3)
N31 Pt1 Pd2 N51 175.4(3)
N41 Pt1 Pd2 N51 -6.8(3)
N11 Pt1 Pd2 N51 -128.3(3)
N21 Pt1 Pd2 N51 51.7(3)
N31 Pt1 Pd2 N54 -63.7(3)
N41 Pt1 Pd2 N54 114.1(3)
N11 Pt1 Pd2 N54 -7.4(3)
N21 Pt1 Pd2 N54 172.7(4)
N42 Pd1 N11 C12 -86.6(4)
N61 Pd1 N11 C12 93.0(4)
N42 Pd1 N11 Pt1 40.8(3)
N61 Pd1 N11 Pt1 -139.6(3)
N31 Pt1 N11 C12 -100.6(5)
N41 Pt1 N11 C12 81.5(5)
Pd2 Pt1 N11 C12 -148.5(4)
N31 Pt1 N11 Pd1 134.4(3)
N41 Pt1 N11 Pd1 -43.5(3)
Pd2 Pt1 N11 Pd1 86.4(3)
N32 Pd2 N21 C22 -79.2(4)
N51 Pd2 N21 C22 98.0(5)
Pt1 Pd2 N21 C22 -125.3(5)
N32 Pd2 N21 Pt1 46.1(2)
N51 Pd2 N21 Pt1 -136.8(3)
N31 Pt1 N21 C22 76.1(5)
N41 Pt1 N21 C22 -106.0(5)
Pd2 Pt1 N21 C22 124.1(6)
N31 Pt1 N21 Pd2 -48.0(2)
N41 Pt1 N21 Pd2 129.9(3)
N11 Pt1 N31 C35 28.8(7)
N21 Pt1 N31 C35 -151.4(7)
Pd2 Pt1 N31 C35 178.5(7)
N11 Pt1 N31 N32 -147.0(4)
N21 Pt1 N31 N32 32.8(4)
Pd2 Pt1 N31 N32 2.7(4)
C35 N31 N32 C33 1.9(7)
Pt1 N31 N32 C33 178.7(4)
C35 N31 N32 Pd2 178.8(4)
Pt1 N31 N32 Pd2 -4.3(6)
N21 Pd2 N32 C33 148.4(6)
N54 Pd2 N32 C33 -34.1(7)
Pt1 Pd2 N32 C33 178.6(7)
N21 Pd2 N32 N31 -27.5(4)
N54 Pd2 N32 N31 150.0(4)
Pt1 Pd2 N32 N31 2.7(4)
N31 N32 C33 C34 -1.8(8)
Pd2 N32 C33 C34 -178.0(5)
N32 C33 C34 C35 1.1(8)
N32 N31 C35 C34 -1.2(7)
Pt1 N31 C35 C34 -177.3(5)
C33 C34 C35 N31 0.1(8)
N11 Pt1 N41 C45 -159.1(7)
N21 Pt1 N41 C45 21.1(7)
Pd2 Pt1 N41 C45 52.1(7)
N11 Pt1 N41 N42 32.0(5)
N21 Pt1 N41 N42 -147.8(5)
Pd2 Pt1 N41 N42 -116.9(4)
C45 N41 N42 C43 0.9(8)
Pt1 N41 N42 C43 172.2(5)
C45 N41 N42 Pd1 -179.2(5)
Pt1 N41 N42 Pd1 -7.9(6)
N11 Pd1 N42 C43 158.7(7)
N64 Pd1 N42 C43 -20.7(7)
N11 Pd1 N42 N41 -21.1(5)
N64 Pd1 N42 N41 159.5(5)
N41 N42 C43 C44 -1.1(8)
Pd1 N42 C43 C44 179.0(5)
N42 C43 C44 C45 0.9(9)
N42 N41 C45 C44 -0.3(8)
Pt1 N41 C45 C44 -170.2(5)
C43 C44 C45 N41 -0.3(9)
N21 Pd2 N51 C52 162.3(5)
N54 Pd2 N51 C52 -15.0(5)
Pt1 Pd2 N51 C52 133.3(4)
Pd2 N51 C52 C53 41.1(7)
N51 C52 C53 N54 -53.3(8)
C52 C53 N54 Pd2 39.1(7)
N32 Pd2 N54 C53 163.8(4)
N51 Pd2 N54 C53 -13.3(4)
Pt1 Pd2 N54 C53 -144.5(4)
N11 Pd1 N61 C62 163.2(5)
N64 Pd1 N61 C62 -17.4(5)
Pd1 N61 C62 C63 42.2(6)
N61 C62 C63 N64 -51.9(8)
C62 C63 N64 Pd1 36.7(7)
N42 Pd1 N64 C63 168.9(5)
N61 Pd1 N64 C63 -10.7(5)
